data_1538093
loop_
_publ_author_name
'Haszko, S.E.'

_publ_section_title
;
 Intermediate phases with the Cu5Ca structure
;
_journal_name_full
;
Transactions of the American Institute of Mining, Metallurgical and Petroleum 
Engineers
;
_journal_page_first 763
_journal_page_last 763
_journal_volume 218
_journal_year 1960
_chemical_formula_sum 'Ni5 Sm'
_space_group_IT_number 191
_symmetry_space_group_name_Hall '-P 6 2'
_symmetry_space_group_name_H-M 'P 6/m m m'
_cell_angle_alpha 90
_cell_angle_beta 90
_cell_angle_gamma 120
_cell_formula_units_Z 1
_cell_length_a 4.924
_cell_length_b 4.924
_cell_length_c 3.974
_cell_volume 83.444
_citation_journal_id_ASTM TAIMAF
_cod_data_source_file Haszko_TAIMAF_1960_1066.cif
_cod_data_source_block Ni5Sm1
_cod_original_cell_volume 83.44389
_cod_original_formula_sum 'Ni5 Sm1'
_cod_database_code 1538093

loop_
_symmetry_equiv_pos_as_xyz
x,y,z
x-y,x,z
-y,x-y,z
-x,-y,z
-x+y,-x,z
y,-x+y,z
-y,-x,-z
x-y,-y,-z
x,x-y,-z
y,x,-z
-x+y,y,-z
-x,-x+y,-z
-x,-y,-z
-x+y,-x,-z
y,-x+y,-z
x,y,-z
x-y,x,-z
-y,x-y,-z
y,x,z
-x+y,y,z
-x,-x+y,z
-y,-x,z
x-y,-y,z
x,x-y,z

loop_
_atom_site_label
_atom_site_type_symbol
_atom_site_fract_x
_atom_site_fract_y
_atom_site_fract_z
_atom_site_occupancy
_atom_site_U_iso_or_equiv
Ni1 Ni 0.3333 0.6667 0 1 0.0
Sm1 Sm 0 0 0 1 0.0
Ni2 Ni 0.5 0 0.5 1 0.0
